data_7212210
loop_
_publ_author_name
'Becerril, Jorge'
'Bolte, Michael'
'Burguete, M. Isabel'
'Escorihuela, Jorge'
'Galindo, Francisco'
'Luis, Santiago V.'

_publ_section_title
;
 A simple peptidomimetic that self-associates on the solid state to form a
 nanoporous architecture containing chiral \p-channels
;
_journal_issue 6
_journal_name_full CrystEngComm
_journal_page_first 1722
_journal_paper_doi 10.1039/b922172g
_journal_volume 12
_journal_year 2010
_chemical_formula_sum 'C21.33 H29.33 N4 O2.33'
_chemical_formula_weight 379.15
_chemical_name_systematic ?
_space_group_IT_number 172
_symmetry_cell_setting hexagonal
_symmetry_space_group_name_Hall 'P 64'
_symmetry_space_group_name_H-M 'P 64'
_atom_sites_solution_hydrogens geom
_atom_sites_solution_primary direct
_atom_sites_solution_secondary difmap
_audit_creation_method SHELXL-97
_cell_angle_alpha 90.00
_cell_angle_beta 90.00
_cell_angle_gamma 120.00
_cell_formula_units_Z 3
_cell_length_a 16.994(2)
_cell_length_b 16.994(2)
_cell_length_c 6.2966(7)
_cell_measurement_reflns_used 449
_cell_measurement_temperature 173(2)
_cell_measurement_theta_max 22.
_cell_measurement_theta_min 3.5
_cell_volume 1574.8(3)
_computing_cell_refinement 'Siemens SMART'
_computing_data_collection 'Siemens SMART'
_computing_data_reduction 'Siemens SAINT'
_computing_molecular_graphics 'XP (Siemens XTL-Plus)'
_computing_structure_refinement 'SHELXL-97 (Sheldrick, 1997)'
_computing_structure_solution 'SHELXS-97 (Sheldrick, 1990)'
_diffrn_ambient_temperature 173(2)
_diffrn_measured_fraction_theta_full 0.958
_diffrn_measured_fraction_theta_max 0.958
_diffrn_measurement_device_type 'Siemens CCD three-circle diffractometer'
_diffrn_measurement_method \w
_diffrn_radiation_monochromator graphite
_diffrn_radiation_source 'fine-focus sealed tube'
_diffrn_radiation_type MoK\a
_diffrn_radiation_wavelength 0.71073
_diffrn_reflns_av_R_equivalents 0.0284
_diffrn_reflns_av_sigmaI/netI 0.0200
_diffrn_reflns_limit_h_max 21
_diffrn_reflns_limit_h_min -21
_diffrn_reflns_limit_k_max 22
_diffrn_reflns_limit_k_min -21
_diffrn_reflns_limit_l_max 8
_diffrn_reflns_limit_l_min -8
_diffrn_reflns_number 14595
_diffrn_reflns_theta_full 27.99
_diffrn_reflns_theta_max 27.99
_diffrn_reflns_theta_min 1.38
_diffrn_standards_decay_% 0
_diffrn_standards_interval_time 1400
_diffrn_standards_number 255
_exptl_absorpt_coefficient_mu 0.080
_exptl_absorpt_correction_T_max 0.9704
_exptl_absorpt_correction_T_min 0.9420
_exptl_absorpt_correction_type empirical
_exptl_absorpt_process_details 'SADABS (Sheldrick, 1996)'
_exptl_crystal_colour colourless
_exptl_crystal_density_diffrn 1.199
_exptl_crystal_density_method 'not measured'
_exptl_crystal_description block
_exptl_crystal_F_000 612
_exptl_crystal_size_max 0.76
_exptl_crystal_size_mid 0.42
_exptl_crystal_size_min 0.38
_refine_diff_density_max 0.136
_refine_diff_density_min -0.133
_refine_diff_density_rms 0.035
_refine_ls_abs_structure_details 'Flack H D (1983), Acta Cryst. A39, 876-881'
_refine_ls_abs_structure_Flack -0.8(12)
_refine_ls_extinction_method none
_refine_ls_goodness_of_fit_ref 1.111
_refine_ls_hydrogen_treatment mixed
_refine_ls_matrix_type full
_refine_ls_number_parameters 130
_refine_ls_number_reflns 2348
_refine_ls_number_restraints 1
_refine_ls_restrained_S_all 1.110
_refine_ls_R_factor_all 0.0379
_refine_ls_R_factor_gt 0.0348
_refine_ls_shift/su_max 0.000
_refine_ls_shift/su_mean 0.000
_refine_ls_structure_factor_coef Fsqd
_refine_ls_weighting_details 'calc w=1/[\s^2^(Fo^2^)+(0.0484P)^2^+0.1351P] where P=(Fo^2^+2Fc^2^)/3'
_refine_ls_weighting_scheme calc
_refine_ls_wR_factor_gt 0.0853
_refine_ls_wR_factor_ref 0.0869
_reflns_number_gt 2221
_reflns_number_total 2348
_reflns_threshold_expression >2sigma(I)
_cod_data_source_file b922172g.txt
_cod_data_source_block 4a
_cod_depositor_comments
;
The following automatic conversions were performed:

'_symmetry_cell_setting' value 'Hexagonal' changed to 'hexagonal'
according to /home/saulius/struct/CIF-dictionaries/cif_core.dic
dictionary named 'cif_core.dic' version 2.4.2 from
2011-04-26.

'_exptl_absorpt_correction_type' value 'Empirical'
changed to 'empirical' according to
/home/saulius/struct/CIF-dictionaries/cif_core.dic dictionary named
'cif_core.dic' version 2.4.2 from 2011-04-26.

Automatic conversion script
Id: cif_fix_values 1891 2012-01-12 08:04:46Z andrius 
;
_cod_original_sg_symbol_H-M P64
_cod_database_code 7212210

loop_
_symmetry_equiv_pos_as_xyz
'x, y, z'
'x-y, x, z+2/3'
'-y, x-y, z+1/3'
'-x, -y, z'
'-x+y, -x, z+2/3'
'y, -x+y, z+1/3'

loop_
_atom_site_label
_atom_site_type_symbol
_atom_site_fract_x
_atom_site_fract_y
_atom_site_fract_z
_atom_site_U_iso_or_equiv
_atom_site_adp_type
_atom_site_occupancy
_atom_site_symmetry_multiplicity
_atom_site_calc_flag
_atom_site_refinement_flags
C1 C 0.46211(9) 0.24970(9) 0.2268(2) 0.0278(3) Uani 1 1 d .
H1A H 0.4481 0.2012 0.1215 0.033 Uiso 1 1 calc R
H1B H 0.4657 0.2259 0.3679 0.033 Uiso 1 1 calc R
C2 C 0.55627(8) 0.33168(9) 0.17357(19) 0.0244(3) Uani 1 1 d .
H2 H 0.5996 0.3090 0.1489 0.029 Uiso 1 1 calc R
N21 N 0.59211(8) 0.39895(8) 0.34580(18) 0.0280(2) Uani 1 1 d .
H21A H 0.6524(12) 0.4248(12) 0.357(3) 0.038(4) Uiso 1 1 d .
H21B H 0.5634(12) 0.3693(11) 0.477(3) 0.041(4) Uiso 1 1 d .
C3 C 0.54706(8) 0.37398(8) -0.0334(2) 0.0224(2) Uani 1 1 d .
O31 O 0.52750(7) 0.33023(6) -0.20138(14) 0.0296(2) Uani 1 1 d .
N4 N 0.56055(7) 0.45823(7) -0.01580(17) 0.0245(2) Uani 1 1 d .
H4 H 0.5722(11) 0.4819(11) 0.111(3) 0.036(4) Uiso 1 1 d .
C5 C 0.54788(9) 0.50634(9) -0.1920(2) 0.0287(3) Uani 1 1 d .
H5A H 0.5583 0.4835 -0.3276 0.034 Uiso 1 1 calc R
H5B H 0.5931 0.5719 -0.1815 0.034 Uiso 1 1 calc R
C11 C 0.38391(8) 0.26893(8) 0.2299(2) 0.0255(3) Uani 1 1 d .
C12 C 0.36753(10) 0.30835(11) 0.4053(3) 0.0367(3) Uani 1 1 d .
H12 H 0.4061 0.3244 0.5260 0.044 Uiso 1 1 calc R
C13 C 0.29483(11) 0.32441(13) 0.4048(3) 0.0485(4) Uani 1 1 d .
H13 H 0.2847 0.3519 0.5251 0.058 Uiso 1 1 calc R
C14 C 0.23748(10) 0.30118(11) 0.2330(3) 0.0451(4) Uani 1 1 d .
H14 H 0.1878 0.3120 0.2349 0.054 Uiso 1 1 calc R
C15 C 0.25295(11) 0.26187(13) 0.0575(3) 0.0471(4) Uani 1 1 d .
H15 H 0.2139 0.2458 -0.0623 0.057 Uiso 1 1 calc R
C16 C 0.32593(10) 0.24586(10) 0.0563(2) 0.0379(3) Uani 1 1 d .
H16 H 0.3361 0.2188 -0.0649 0.046 Uiso 1 1 calc R

loop_
_atom_site_aniso_label
_atom_site_aniso_U_11
_atom_site_aniso_U_22
_atom_site_aniso_U_33
_atom_site_aniso_U_23
_atom_site_aniso_U_13
_atom_site_aniso_U_12
C1 0.0337(7) 0.0269(6) 0.0274(6) 0.0037(5) 0.0015(5) 0.0186(5)
C2 0.0296(6) 0.0319(6) 0.0196(6) 0.0011(5) 0.0009(5) 0.0213(5)
N21 0.0287(6) 0.0359(6) 0.0199(5) 0.0000(5) -0.0016(4) 0.0165(5)
C3 0.0207(5) 0.0297(6) 0.0203(6) 0.0020(5) 0.0033(4) 0.0153(5)
O31 0.0397(5) 0.0363(5) 0.0195(4) -0.0014(4) 0.0009(4) 0.0240(4)
N4 0.0292(5) 0.0295(5) 0.0197(5) 0.0015(4) 0.0014(4) 0.0183(4)
C5 0.0418(8) 0.0314(6) 0.0212(6) 0.0058(5) 0.0071(5) 0.0245(6)
C11 0.0267(6) 0.0210(5) 0.0273(6) 0.0066(5) 0.0025(5) 0.0109(5)
C12 0.0331(7) 0.0481(8) 0.0333(7) -0.0096(6) -0.0043(6) 0.0236(6)
C13 0.0412(8) 0.0603(10) 0.0532(10) -0.0133(8) -0.0012(8) 0.0324(8)
C14 0.0344(8) 0.0546(9) 0.0554(10) 0.0109(8) 0.0026(7) 0.0292(7)
C15 0.0353(8) 0.0643(10) 0.0399(8) 0.0074(8) -0.0070(7) 0.0235(7)
C16 0.0384(7) 0.0447(8) 0.0293(7) -0.0036(6) -0.0035(6) 0.0197(6)

loop_
_atom_type_symbol
_atom_type_description
_atom_type_scat_dispersion_real
_atom_type_scat_dispersion_imag
_atom_type_scat_source
C C 0.0033 0.0016 'International Tables Vol C Tables 4.2.6.8 and 6.1.1.4'
H H 0.0000 0.0000 'International Tables Vol C Tables 4.2.6.8 and 6.1.1.4'
N N 0.0061 0.0033 'International Tables Vol C Tables 4.2.6.8 and 6.1.1.4'
O O 0.0106 0.0060 'International Tables Vol C Tables 4.2.6.8 and 6.1.1.4'

loop_
_geom_angle_atom_site_label_1
_geom_angle_atom_site_label_2
_geom_angle_atom_site_label_3
_geom_angle
_geom_angle_site_symmetry_1
_geom_angle_site_symmetry_3
C11 C1 C2 115.59(10) . .
C11 C1 H1A 108.4 . .
C2 C1 H1A 108.4 . .
C11 C1 H1B 108.4 . .
C2 C1 H1B 108.4 . .
H1A C1 H1B 107.4 . .
N21 C2 C3 111.25(10) . .
N21 C2 C1 112.41(11) . .
C3 C2 C1 107.75(10) . .
N21 C2 H2 108.4 . .
C3 C2 H2 108.4 . .
C1 C2 H2 108.4 . .
C2 N21 H21A 111.7(12) . .
C2 N21 H21B 108.8(10) . .
H21A N21 H21B 110.2(16) . .
O31 C3 N4 124.38(11) . .
O31 C3 C2 120.25(10) . .
N4 C3 C2 115.37(11) . .
C3 N4 C5 122.93(11) . .
C3 N4 H4 116.7(11) . .
C5 N4 H4 120.1(11) . .
N4 C5 C5 111.46(10) . 4_665
N4 C5 H5A 109.3 . .
C5 C5 H5A 109.3 4_665 .
N4 C5 H5B 109.3 . .
C5 C5 H5B 109.3 4_665 .
H5A C5 H5B 108.0 . .
C12 C11 C16 118.43(12) . .
C12 C11 C1 121.42(13) . .
C16 C11 C1 120.14(13) . .
C11 C12 C13 120.26(15) . .
C11 C12 H12 119.9 . .
C13 C12 H12 119.9 . .
C14 C13 C12 121.10(16) . .
C14 C13 H13 119.4 . .
C12 C13 H13 119.4 . .
C13 C14 C15 119.26(14) . .
C13 C14 H14 120.4 . .
C15 C14 H14 120.4 . .
C14 C15 C16 120.02(14) . .
C14 C15 H15 120.0 . .
C16 C15 H15 120.0 . .
C11 C16 C15 120.93(14) . .
C11 C16 H16 119.5 . .
C15 C16 H16 119.5 . .

loop_
_geom_bond_atom_site_label_1
_geom_bond_atom_site_label_2
_geom_bond_distance
_geom_bond_site_symmetry_2
C1 C11 1.5191(17) .
C1 C2 1.5442(18) .
C1 H1A 0.9900 .
C1 H1B 0.9900 .
C2 N21 1.4688(16) .
C2 C3 1.5337(17) .
C2 H2 1.0000 .
N21 H21A 0.893(17) .
N21 H21B 0.96(2) .
C3 O31 1.2389(16) .
C3 N4 1.3365(16) .
N4 C5 1.4568(17) .
N4 H4 0.871(18) .
C5 C5 1.531(3) 4_665
C5 H5A 0.9900 .
C5 H5B 0.9900 .
C11 C12 1.390(2) .
C11 C16 1.390(2) .
C12 C13 1.392(2) .
C12 H12 0.9500 .
C13 C14 1.375(3) .
C13 H13 0.9500 .
C14 C15 1.383(3) .
C14 H14 0.9500 .
C15 C16 1.396(2) .
C15 H15 0.9500 .
C16 H16 0.9500 .

loop_
_geom_hbond_atom_site_label_D
_geom_hbond_atom_site_label_H
_geom_hbond_atom_site_label_A
_geom_hbond_distance_DH
_geom_hbond_distance_HA
_geom_hbond_distance_DA
_geom_hbond_angle_DHA
_geom_hbond_site_symmetry_A
N4 H4 N21 0.871(18) 2.183(17) 2.6509(16) 113.2(13) .
N21 H21A O31 0.893(17) 2.361(18) 3.2349(15) 165.9(15) 5_665
N21 H21B O31 0.96(2) 2.12(2) 3.0686(15) 166.5(15) 1_556

loop_
_geom_torsion_atom_site_label_1
_geom_torsion_atom_site_label_2
_geom_torsion_atom_site_label_3
_geom_torsion_atom_site_label_4
_geom_torsion
_geom_torsion_site_symmetry_4
C11 C1 C2 N21 70.78(14) .
C11 C1 C2 C3 -52.15(15) .
N21 C2 C3 O31 171.97(11) .
C1 C2 C3 O31 -64.39(14) .
N21 C2 C3 N4 -8.68(15) .
C1 C2 C3 N4 114.96(12) .
O31 C3 N4 C5 4.08(19) .
C2 C3 N4 C5 -175.24(11) .
C3 N4 C5 C5 93.62(14) 4_665
C2 C1 C11 C12 -80.99(16) .
C2 C1 C11 C16 99.99(14) .
C16 C11 C12 C13 -0.3(2) .
C1 C11 C12 C13 -179.35(15) .
C11 C12 C13 C14 0.6(3) .
C12 C13 C14 C15 -0.5(3) .
C13 C14 C15 C16 0.2(3) .
C12 C11 C16 C15 0.1(2) .
C1 C11 C16 C15 179.10(13) .
C14 C15 C16 C11 0.0(2) .
